data_2229640
loop_
_publ_author_name
'Meera, Parthasarathy'
'Amutha Selvi, Madhavan'
'Jothi, Pachaimuthu'
'Dayalan, Arunachalam'

_publ_section_title
;
 Aquabromidobis(dimethylglyoximato)cobalt(III)
;
_journal_coeditor_code FJ2399
_journal_issue 4
_journal_name_full 'Acta Crystallographica Section E'
_journal_page_first m442
_journal_page_last m443
_journal_paper_doi 10.1107/S1600536811008877
_journal_volume 67
_journal_year 2011
_chemical_formula_iupac '[Co Br (C4 H7 N2 O2)2 (H2 O)]'
_chemical_formula_moiety 'C8 H16 Br Co N4 O5'
_chemical_formula_sum 'C8 H16 Br Co N4 O5'
_chemical_formula_weight 387.09
_chemical_name_systematic
;
Aquabromidobis(dimethylglyoximato)cobalt(III)
;
_space_group_IT_number 11
_symmetry_cell_setting monoclinic
_symmetry_space_group_name_Hall '-P 2yb'
_symmetry_space_group_name_H-M 'P 1 21/m 1'
_atom_sites_solution_hydrogens geom
_atom_sites_solution_primary direct
_atom_sites_solution_secondary difmap
_audit_creation_method SHELXL-97
_cell_angle_alpha 90.00
_cell_angle_beta 96.137(3)
_cell_angle_gamma 90.00
_cell_formula_units_Z 2
_cell_length_a 7.5903(3)
_cell_length_b 8.8816(4)
_cell_length_c 10.5343(5)
_cell_measurement_reflns_used 3745
_cell_measurement_temperature 293(2)
_cell_measurement_theta_max 30.7
_cell_measurement_theta_min 2.69
_cell_volume 706.09(5)
_computing_cell_refinement 'APEX2 and SAINT-Plus (Bruker, 2004)'
_computing_data_collection 'APEX2 (Bruker, 2004)'
_computing_data_reduction 'SAINT-Plus and XPREP (Bruker, 2004)'
_computing_molecular_graphics 'ORTEP-3 (Farrugia, 1997) and Mercury (Macrae <i>et al.</i>, 2008)'
_computing_publication_material 'PLATON (Spek, 2009)'
_computing_structure_refinement 'SHELXL97 (Sheldrick, 2008)'
_computing_structure_solution 'SIR92 (Altomare <i>et al.</i>, 1993)'
_diffrn_ambient_temperature 293(2)
_diffrn_measured_fraction_theta_full 0.999
_diffrn_measured_fraction_theta_max 0.999
_diffrn_measurement_device_type 'Bruker Kappa APEXII CCD'
_diffrn_measurement_method '\w and \f'
_diffrn_radiation_monochromator graphite
_diffrn_radiation_source 'fine-focus sealed tube'
_diffrn_radiation_type MoK\a
_diffrn_radiation_wavelength 0.71073
_diffrn_reflns_av_R_equivalents 0.0279
_diffrn_reflns_av_sigmaI/netI 0.0208
_diffrn_reflns_limit_h_max 9
_diffrn_reflns_limit_h_min -9
_diffrn_reflns_limit_k_max 9
_diffrn_reflns_limit_k_min -10
_diffrn_reflns_limit_l_max 12
_diffrn_reflns_limit_l_min -12
_diffrn_reflns_number 7395
_diffrn_reflns_theta_full 26.00
_diffrn_reflns_theta_max 26.00
_diffrn_reflns_theta_min 2.70
_diffrn_standards_decay_% 0
_exptl_absorpt_coefficient_mu 4.065
_exptl_absorpt_correction_T_max 0.6866
_exptl_absorpt_correction_T_min 0.5807
_exptl_absorpt_correction_type multi-scan
_exptl_absorpt_process_details '(SADABS; Bruker 1999)'
_exptl_crystal_colour brown
_exptl_crystal_density_diffrn 1.821
_exptl_crystal_density_method 'not measured'
_exptl_crystal_description block
_exptl_crystal_F_000 388
_exptl_crystal_size_max 0.15
_exptl_crystal_size_mid 0.10
_exptl_crystal_size_min 0.10
_refine_diff_density_max 1.008
_refine_diff_density_min -0.538
_refine_ls_extinction_method none
_refine_ls_goodness_of_fit_ref 1.221
_refine_ls_hydrogen_treatment mixed
_refine_ls_matrix_type full
_refine_ls_number_parameters 101
_refine_ls_number_reflns 1480
_refine_ls_number_restraints 2
_refine_ls_restrained_S_all 1.220
_refine_ls_R_factor_all 0.0402
_refine_ls_R_factor_gt 0.0338
_refine_ls_shift/su_max 0.001
_refine_ls_shift/su_mean 0.000
_refine_ls_structure_factor_coef Fsqd
_refine_ls_weighting_details 'calc w=1/[\s^2^(Fo^2^)+(0.0564P)^2^+0.1583P] where P=(Fo^2^+2Fc^2^)/3'
_refine_ls_weighting_scheme calc
_refine_ls_wR_factor_gt 0.0907
_refine_ls_wR_factor_ref 0.0955
_reflns_number_gt 1298
_reflns_number_total 1480
_reflns_threshold_expression I>2sigma(I)
_cod_data_source_file fj2399.cif
_cod_data_source_block I
_cod_original_sg_symbol_H-M 'P 21/m'
_cod_database_code 2229640
_cod_database_fobs_code 2229640

loop_
_symmetry_equiv_pos_as_xyz
'x, y, z'
'-x, y+1/2, -z'
'-x, -y, -z'
'x, -y-1/2, z'

loop_
_atom_site_type_symbol
_atom_site_label
_atom_site_fract_x
_atom_site_fract_y
_atom_site_fract_z
_atom_site_U_iso_or_equiv
_atom_site_adp_type
_atom_site_calc_flag
_atom_site_refinement_flags
_atom_site_occupancy
_atom_site_disorder_assembly
_atom_site_disorder_group
C C1 0.7937(4) 0.3331(3) 0.5395(3) 0.0330(6) Uani d . 1 . .
C C2 0.8935(4) 0.4238(4) 0.6415(3) 0.0487(8) Uani d . 1 . .
H H2A 0.8818 0.5288 0.6207 0.073 Uiso calc R 1 . .
H H2B 1.0164 0.3960 0.6486 0.073 Uiso calc R 1 . .
H H2C 0.8469 0.4052 0.7213 0.073 Uiso calc R 1 . .
C C3 0.3600(4) 0.1669(4) 0.1163(3) 0.0448(8) Uani d . 1 . .
C C4 0.2476(6) 0.0761(5) 0.0221(4) 0.0726(13) Uani d . 1 . .
H H4A 0.2737 -0.0288 0.0358 0.109 Uiso calc R 1 . .
H H4B 0.2709 0.1038 -0.0626 0.109 Uiso calc R 1 . .
H H4C 0.1250 0.0942 0.0318 0.109 Uiso calc R 1 . .
N N1 0.6996(3) 0.3893(2) 0.4417(2) 0.0302(5) Uani d . 1 . .
N N2 0.4668(3) 0.1117(3) 0.2069(2) 0.0374(6) Uani d . 1 . .
O O1 0.6810(3) 0.5377(2) 0.4230(2) 0.0395(5) Uani d . 1 . .
O O2 0.4819(3) -0.0402(3) 0.2186(2) 0.0501(6) Uani d D 1 . .
O O3 0.3771(4) 0.2500 0.4145(3) 0.0314(6) Uani d SD 1 . .
Co Co1 0.58731(6) 0.2500 0.32505(5) 0.02601(18) Uani d S 1 . .
Br Br1 0.83644(6) 0.2500 0.20942(4) 0.04048(18) Uani d S 1 . .
H H2 0.557(4) -0.051(4) 0.293(2) 0.059(12) Uiso d D 1 . .
H H3 0.366(5) 0.173(3) 0.460(3) 0.050(10) Uiso d D 1 . .

loop_
_atom_site_aniso_label
_atom_site_aniso_U_11
_atom_site_aniso_U_22
_atom_site_aniso_U_33
_atom_site_aniso_U_12
_atom_site_aniso_U_13
_atom_site_aniso_U_23
C1 0.0234(13) 0.0376(16) 0.0391(15) -0.0028(12) 0.0091(11) -0.0058(12)
C2 0.0354(17) 0.060(2) 0.0503(18) -0.0080(15) 0.0039(14) -0.0164(17)
C3 0.0321(15) 0.068(2) 0.0356(16) -0.0038(15) 0.0097(13) -0.0091(15)
C4 0.054(2) 0.106(4) 0.056(2) -0.018(2) 0.0022(19) -0.030(2)
N1 0.0284(12) 0.0230(12) 0.0415(13) -0.0032(9) 0.0139(10) -0.0029(10)
N2 0.0327(13) 0.0388(15) 0.0430(14) -0.0053(11) 0.0140(11) -0.0082(11)
O1 0.0446(12) 0.0229(10) 0.0538(13) -0.0022(9) 0.0180(10) -0.0031(9)
O2 0.0540(15) 0.0376(13) 0.0604(15) -0.0075(11) 0.0142(12) -0.0163(11)
O3 0.0300(14) 0.0259(15) 0.0401(16) 0.000 0.0130(12) 0.000
Co1 0.0251(3) 0.0227(3) 0.0312(3) 0.000 0.0076(2) 0.000
Br1 0.0364(3) 0.0432(3) 0.0441(3) 0.000 0.01498(19) 0.000

loop_
_atom_type_symbol
_atom_type_description
_atom_type_scat_dispersion_real
_atom_type_scat_dispersion_imag
_atom_type_scat_source
C C 0.0033 0.0016 'International Tables Vol C Tables 4.2.6.8 and 6.1.1.4'
H H 0.0000 0.0000 'International Tables Vol C Tables 4.2.6.8 and 6.1.1.4'
N N 0.0061 0.0033 'International Tables Vol C Tables 4.2.6.8 and 6.1.1.4'
O O 0.0106 0.0060 'International Tables Vol C Tables 4.2.6.8 and 6.1.1.4'
Co Co 0.3494 0.9721 'International Tables Vol C Tables 4.2.6.8 and 6.1.1.4'
Br Br -0.2901 2.4595 'International Tables Vol C Tables 4.2.6.8 and 6.1.1.4'

loop_
_geom_angle_atom_site_label_1
_geom_angle_atom_site_label_2
_geom_angle_atom_site_label_3
_geom_angle_site_symmetry_1
_geom_angle_site_symmetry_3
_geom_angle
_geom_angle_publ_flag
N1 C1 C1 . 4_565 112.79(16) ?
N1 C1 C2 . . 124.4(3) ?
C1 C1 C2 4_565 . 122.85(19) ?
C1 C2 H2A . . 109.5 ?
C1 C2 H2B . . 109.5 ?
H2A C2 H2B . . 109.5 ?
C1 C2 H2C . . 109.5 ?
H2A C2 H2C . . 109.5 ?
H2B C2 H2C . . 109.5 ?
N2 C3 C3 . 4_565 112.51(19) ?
N2 C3 C4 . . 124.4(4) ?
C3 C3 C4 4_565 . 123.1(2) ?
C3 C4 H4A . . 109.5 ?
C3 C4 H4B . . 109.5 ?
H4A C4 H4B . . 109.5 ?
C3 C4 H4C . . 109.5 ?
H4A C4 H4C . . 109.5 ?
H4B C4 H4C . . 109.5 ?
C1 N1 O1 . . 122.7(2) ?
C1 N1 Co1 . . 116.1(2) ?
O1 N1 Co1 . . 121.18(18) ?
C3 N2 O2 . . 119.2(3) ?
C3 N2 Co1 . . 117.3(2) ?
O2 N2 Co1 . . 123.3(2) ?
N2 O2 H2 . . 103(2) ?
Co1 O3 H3 . . 114(3) ?
N1 Co1 N1 . 4_565 82.18(14) ?
N1 Co1 N2 . 4_565 98.88(11) ?
N1 Co1 N2 4_565 4_565 178.29(10) ?
N1 Co1 N2 . . 178.29(10) ?
N1 Co1 N2 4_565 . 98.88(11) ?
N2 Co1 N2 4_565 . 80.03(16) ?
N1 Co1 O3 . . 91.24(9) ?
N1 Co1 O3 4_565 . 91.24(9) ?
N2 Co1 O3 4_565 . 87.40(10) ?
N2 Co1 O3 . . 87.40(10) ?
N1 Co1 Br1 . . 90.29(7) ?
N1 Co1 Br1 4_565 . 90.29(7) ?
N2 Co1 Br1 4_565 . 91.04(7) ?
N2 Co1 Br1 . . 91.04(7) ?
O3 Co1 Br1 . . 177.97(9) ?

loop_
_geom_bond_atom_site_label_1
_geom_bond_atom_site_label_2
_geom_bond_site_symmetry_2
_geom_bond_distance
_geom_bond_publ_flag
C1 N1 . 1.289(4) ?
C1 C1 4_565 1.476(6) ?
C1 C2 . 1.485(4) ?
C2 H2A . 0.9600 ?
C2 H2B . 0.9600 ?
C2 H2C . 0.9600 ?
C3 N2 . 1.283(4) ?
C3 C3 4_565 1.475(7) ?
C3 C4 . 1.477(4) ?
C4 H4A . 0.9600 ?
C4 H4B . 0.9600 ?
C4 H4C . 0.9600 ?
N1 O1 . 1.338(3) ?
N1 Co1 . 1.883(2) ?
N2 O2 . 1.358(3) ?
N2 Co1 . 1.911(2) ?
O2 H2 . 0.921(10) ?
O3 Co1 . 1.938(3) ?
O3 H3 . 0.85(3) ?
Co1 N1 4_565 1.883(2) ?
Co1 N2 4_565 1.911(2) ?
Co1 Br1 . 2.3563(6) ?

loop_
_geom_hbond_atom_site_label_D
_geom_hbond_atom_site_label_H
_geom_hbond_atom_site_label_A
_geom_hbond_site_symmetry_A
_geom_hbond_distance_DH
_geom_hbond_distance_HA
_geom_hbond_distance_DA
_geom_hbond_angle_DHA
O2 H2 O1 4_565 0.921(10) 1.584(13) 2.494(3) 169(4)
O3 H3 O1 2_646 0.85(3) 1.79(3) 2.616(3) 167(4)

loop_
_geom_torsion_atom_site_label_1
_geom_torsion_atom_site_label_2
_geom_torsion_atom_site_label_3
_geom_torsion_atom_site_label_4
_geom_torsion_site_symmetry_1
_geom_torsion_site_symmetry_2
_geom_torsion_site_symmetry_3
_geom_torsion_site_symmetry_4
_geom_torsion
_geom_torsion_publ_flag
C1 C1 N1 O1 4_565 . . . 179.81(18) ?
C2 C1 N1 O1 . . . . -0.7(4) ?
C1 C1 N1 Co1 4_565 . . . 0.02(19) ?
C2 C1 N1 Co1 . . . . 179.5(2) ?
C3 C3 N2 O2 4_565 . . . -179.62(19) ?
C4 C3 N2 O2 . . . . 0.8(5) ?
C3 C3 N2 Co1 4_565 . . . 3.8(2) ?
C4 C3 N2 Co1 . . . . -175.8(3) ?
C1 N1 Co1 N1 . . . 4_565 0.0(2) ?
O1 N1 Co1 N1 . . . 4_565 -179.82(14) ?
C1 N1 Co1 N2 . . . 4_565 178.6(2) ?
O1 N1 Co1 N2 . . . 4_565 -1.2(2) ?
C1 N1 Co1 O3 . . . . 91.1(2) ?
O1 N1 Co1 O3 . . . . -88.7(2) ?
C1 N1 Co1 Br1 . . . . -90.28(19) ?
O1 N1 Co1 Br1 . . . . 89.92(19) ?
C3 N2 Co1 N1 . . . 4_565 174.1(2) ?
O2 N2 Co1 N1 . . . 4_565 -2.4(2) ?
C3 N2 Co1 N2 . . . 4_565 -4.6(3) ?
O2 N2 Co1 N2 . . . 4_565 178.98(17) ?
C3 N2 Co1 O3 . . . . 83.2(2) ?
O2 N2 Co1 O3 . . . . -93.2(2) ?
C3 N2 Co1 Br1 . . . . -95.5(2) ?
O2 N2 Co1 Br1 . . . . 88.1(2) ?
